data_2108149
loop_
_publ_author_name
'Casati, Nicola'
'Genoni, Alessandro'
'Meyer, Benjamin'
'Krawczuk, Anna'
'Macchi, Piero'

_publ_section_title
;
 Exploring charge density analysis in crystals at high pressure: data
 collection, data analysis and advanced modelling
;
_journal_issue 4
_journal_name_full 'Acta Crystallographica Section B'
_journal_page_first 584
_journal_page_last 597
_journal_paper_doi 10.1107/S2052520617008356
_journal_volume 73
_journal_year 2017
_chemical_formula_sum 'C16 H10 O2'
_chemical_formula_weight 234.24
_chemical_name_systematic
;
 ?
;
_space_group_IT_number 14
_symmetry_cell_setting monoclinic
_symmetry_Int_Tables_number 14
_symmetry_space_group_name_Hall '-P 2yn'
_symmetry_space_group_name_H-M 'P 1 21/n 1'
_audit_conform_dict_location ftp://ftp.iucr.org/pub/cif_core.dic
_audit_conform_dict_name cif_core.dic
_audit_conform_dict_version 2.3
_audit_creation_date '23-Nov-11 T13:28:37-00:00'
_audit_creation_method 'XD routine XDCIF'
_cell_angle_alpha 90
_cell_angle_beta 92.788(3)
_cell_angle_gamma 90
_cell_formula_units_Z 4
_cell_length_a 8.6187(3)
_cell_length_b 11.5861(6)
_cell_length_c 8.6105(3)
_cell_measurement_reflns_used 23117
_cell_measurement_temperature 293(2)
_cell_measurement_theta_max 18.102
_cell_measurement_theta_min 1.498
_cell_volume 858.80(6)
_computing_molecular_graphics 'Volkov et al, (2006)'
_computing_publication_material 'Volkov et al, (2006)'
_computing_structure_refinement 'Volkov et al, (2006)'
_diffrn_ambient_temperature 293(2)
_diffrn_measured_fraction_theta_full 0.893
_diffrn_measured_fraction_theta_max 0.701
_diffrn_measurement_device_type 'Xcalibur, Ruby'
_diffrn_radiation_wavelength 0.31073
_diffrn_reflns_av_R_equivalents 0.1192
_diffrn_reflns_av_unetI/netI 0.0988
_diffrn_reflns_Laue_measured_fraction_full 0.893
_diffrn_reflns_Laue_measured_fraction_max 0.701
_diffrn_reflns_limit_h_max 17
_diffrn_reflns_limit_h_min -16
_diffrn_reflns_limit_k_max 20
_diffrn_reflns_limit_k_min -19
_diffrn_reflns_limit_l_max 17
_diffrn_reflns_limit_l_min -16
_diffrn_reflns_number 23117
_diffrn_reflns_point_group_measured_fraction_full 0.893
_diffrn_reflns_point_group_measured_fraction_max 0.701
_diffrn_reflns_theta_full 10.745
_diffrn_reflns_theta_max 18.102
_diffrn_reflns_theta_min 1.498
_exptl_absorpt_correction_type none
_exptl_crystal_colour orange
_exptl_crystal_density_diffrn 1.812
_exptl_crystal_description prism
_refine_diff_density_max 0.554
_refine_diff_density_min -0.534
_refine_diff_density_rms 0.131
_refine_ls_extinction_method none
_refine_ls_goodness_of_fit_ref 1.798
_refine_ls_matrix_type full
_refine_ls_number_parameters 301
_refine_ls_number_reflns 3554
_refine_ls_number_restraints 0
_refine_ls_R_factor_all 0.138
_refine_ls_R_factor_gt 0.068
_refine_ls_shift/su_max 0.00649
_refine_ls_structure_factor_coef F
_refine_ls_weighting_details 'w=1/[\s^2^(Fo^2^)+(0.00P)^2^+0.00P] where P=(Fo^2^+2Fc^2^)/3'
_refine_ls_weighting_scheme calc
_refine_ls_wR_factor_ref 0.063
_reflns_number_gt 3317
_reflns_number_total 5033
_reflns_threshold_expression 'I > 2\s(I)'
_cod_data_source_file lc5086sup2.cif
_cod_data_source_block BCA_7p7_GPa
_cod_original_sg_symbol_H-M 'P 21/n'
_cod_database_code 2108149

loop_
_symmetry_equiv_pos_as_xyz
'x, y, z'
'-x+1/2, y+1/2, -z+1/2'
'-x, -y, -z'
'x-1/2, -y-1/2, z-1/2'

loop_
_atom_local_axes_atom_label
_atom_local_axes_atom0
_atom_local_axes_ax1
_atom_local_axes_atom1
_atom_local_axes_atom2
_atom_local_axes_ax2
O(1) C(15) Z O(1) C(6) Y
O(2) C(16) Z O(2) C(8) Y
C(1) C(15) Z C(1) C(2) Y
C(2) H(2) Z C(2) C(3) Y
C(3) H(3) Z C(3) C(2) Y
C(4) H(4) Z C(4) C(5) Y
C(5) H(5) Z C(5) C(4) Y
C(6) C(15) Z C(6) C(5) Y
C(7) H(7) Z C(7) C(6) Y
C(8) C(16) Z C(8) C(7) Y
C(9) H(9) Z C(9) C(8) Y
C(10) H(10) Z C(10) C(9) Y
C(11) H(11) Z C(11) C(12) Y
C(12) H(12) Z C(12) C(13) Y
C(13) C(16) Z C(13) C(14) Y
C(14) H(14) Z C(14) C(1) Y
C(15) O(1) Z C(15) C(6) Y
C(16) O(2) Z C(16) C(8) Y
H(2) C(2) Z H(2) C(3) Y
H(3) C(3) Z H(3) C(2) Y
H(4) C(4) Z H(4) C(5) Y
H(5) C(5) Z H(5) C(4) Y
H(7) C(7) Z H(7) C(6) Y
H(9) C(9) Z H(9) C(8) Y
H(10) C(10) Z H(10) C(9) Y
H(11) C(11) Z H(11) C(12) Y
H(12) C(12) Z H(12) C(13) Y
H(14) C(14) Z H(14) C(1) Y

loop_
_atom_rho_multipole_atom_label
_atom_rho_multipole_coeff_Pv
_atom_rho_multipole_coeff_P00
_atom_rho_multipole_coeff_P11
_atom_rho_multipole_coeff_P1-1
_atom_rho_multipole_coeff_P10
_atom_rho_multipole_coeff_P20
_atom_rho_multipole_coeff_P21
_atom_rho_multipole_coeff_P2-1
_atom_rho_multipole_coeff_P22
_atom_rho_multipole_coeff_P2-2
_atom_rho_multipole_coeff_P30
_atom_rho_multipole_coeff_P31
_atom_rho_multipole_coeff_P3-1
_atom_rho_multipole_coeff_P32
_atom_rho_multipole_coeff_P3-2
_atom_rho_multipole_coeff_P33
_atom_rho_multipole_coeff_P3-3
_atom_rho_multipole_coeff_P40
_atom_rho_multipole_coeff_P41
_atom_rho_multipole_coeff_P4-1
_atom_rho_multipole_coeff_P42
_atom_rho_multipole_coeff_P4-2
_atom_rho_multipole_coeff_P43
_atom_rho_multipole_coeff_P4-3
_atom_rho_multipole_coeff_P44
_atom_rho_multipole_coeff_P4-4
_atom_rho_multipole_kappa
_atom_rho_multipole_kappa_prime0
_atom_rho_multipole_kappa_prime1
_atom_rho_multipole_kappa_prime2
_atom_rho_multipole_kappa_prime3
_atom_rho_multipole_kappa_prime4
O(1) 6.23(17) 0 -0.04(5) 0.16(8) 0.00(7) 0.01(5) 0.04(4) 0.00(6) -0.13(4) 0.09(4) -0.01(6) 0.01(5) 0.15(7) -0.06(6) 0.01(6) -0.05(4) 0.00(4) 0 0 0 0 0 0 0 0 0 0.970(8) 0.66(7) 0.66(7) 0.66(7) 0.66(7) 0.66(7)
O(2) 6.28(17) 0 0.01(5) 0.21(9) 0.02(7) 0.05(5) 0.02(5) 0.04(6) -0.03(4) 0.03(4) 0.10(6) 0.04(5) 0.03(6) 0.12(6) 0.18(7) -0.06(4) 0.08(5) 0 0 0 0 0 0 0 0 0 0.970(8) 0.66(7) 0.66(7) 0.66(7) 0.66(7) 0.66(7)
C(1) 3.9(2) 0 -0.07(13) -0.31(13) -0.24(11) 0.18(8) 0.14(7) -0.05(8) -0.23(8) 0.19(8) 0.35(10) 0.05(10) -0.19(12) 0.53(10) -0.21(10) 0.26(10) 0.14(10) 0 0 0 0 0 0 0 0 0 0.949(6) 0.702(12) 0.702(12) 0.702(12) 0.702(12) 0.702(12)
C(2) 4.0(2) 0 -0.10(12) 0.06(14) -0.17(10) 0.20(7) 0.16(7) 0.13(8) -0.35(8) -0.15(9) 0.32(9) -0.06(7) -0.25(10) 0.38(9) 0.04(10) 0.01(11) 0.01(11) 0 0 0 0 0 0 0 0 0 0.949(6) 0.702(12) 0.702(12) 0.702(12) 0.702(12) 0.702(12)
C(3) 3.9(2) 0 -0.16(12) -0.01(16) -0.02(10) 0.18(7) -0.03(6) -0.19(8) -0.26(8) -0.03(10) 0.50(9) -0.29(7) 0.08(10) 0.51(9) -0.03(10) 0.02(11) -0.09(13) 0 0 0 0 0 0 0 0 0 0.949(6) 0.702(12) 0.702(12) 0.702(12) 0.702(12) 0.702(12)
C(4) 4.3(2) 0 -0.04(11) -0.01(13) -0.01(11) 0.15(7) 0.18(7) -0.11(7) -0.40(7) -0.17(8) 0.53(9) 0.31(8) -0.20(10) 0.52(9) -0.05(10) 0.11(9) -0.02(10) 0 0 0 0 0 0 0 0 0 0.949(6) 0.702(12) 0.702(12) 0.702(12) 0.702(12) 0.702(12)
C(5) 3.7(2) 0 -0.12(11) 0.00(12) -0.25(13) 0.17(8) -0.03(7) -0.10(8) -0.22(7) -0.01(7) 0.35(10) -0.03(10) 0.04(10) 0.26(9) 0.16(10) 0.04(9) -0.13(9) 0 0 0 0 0 0 0 0 0 0.949(6) 0.702(12) 0.702(12) 0.702(12) 0.702(12) 0.702(12)
C(6) 4.4(2) 0 0.14(9) 0.03(13) -0.20(14) 0.13(10) 0.07(7) 0.12(10) -0.30(7) 0.09(7) 0.71(13) 0.08(10) -0.27(16) 0.66(10) 0.25(11) -0.06(8) 0.03(9) 0 0 0 0 0 0 0 0 0 0.949(6) 0.702(12) 0.702(12) 0.702(12) 0.702(12) 0.702(12)
C(7) 3.7(2) 0 0.13(9) -0.09(13) -0.14(15) -0.07(10) -0.07(6) -0.06(10) -0.34(7) 0.07(7) 0.60(12) -0.11(9) 0.26(12) 0.23(9) 0.00(9) -0.01(8) -0.12(9) 0 0 0 0 0 0 0 0 0 0.949(6) 0.702(12) 0.702(12) 0.702(12) 0.702(12) 0.702(12)
C(8) 4.3(2) 0 0.24(9) -0.14(14) -0.11(15) 0.05(11) -0.11(8) 0.23(10) -0.36(7) 0.00(7) 0.68(14) -0.12(11) -0.26(18) 0.61(10) 0.32(11) -0.15(9) -0.06(9) 0 0 0 0 0 0 0 0 0 0.949(6) 0.702(12) 0.702(12) 0.702(12) 0.702(12) 0.702(12)
C(9) 3.6(2) 0 0.12(9) -0.18(14) -0.04(14) 0.20(9) 0.04(6) -0.04(9) -0.28(8) 0.21(8) 0.30(11) -0.22(9) 0.25(12) 0.42(9) -0.29(10) -0.07(9) 0.13(9) 0 0 0 0 0 0 0 0 0 0.949(6) 0.702(12) 0.702(12) 0.702(12) 0.702(12) 0.702(12)
C(10) 4.4(2) 0 0.05(12) -0.08(16) -0.25(11) 0.27(7) -0.16(6) -0.10(9) -0.27(8) 0.28(10) 0.64(9) -0.26(7) 0.03(10) 0.42(9) -0.32(10) -0.09(11) 0.27(12) 0 0 0 0 0 0 0 0 0 0.949(6) 0.702(12) 0.702(12) 0.702(12) 0.702(12) 0.702(12)
C(11) 3.8(2) 0 0.13(10) -0.06(13) -0.07(11) 0.25(7) 0.31(7) -0.09(8) -0.11(7) 0.19(8) 0.37(9) 0.32(8) -0.04(10) 0.32(9) -0.35(10) -0.02(9) -0.10(9) 0 0 0 0 0 0 0 0 0 0.949(6) 0.702(12) 0.702(12) 0.702(12) 0.702(12) 0.702(12)
C(12) 4.08(19) 0 0.01(12) -0.14(12) -0.13(10) 0.16(7) 0.20(7) 0.16(8) -0.23(8) 0.13(7) 0.54(9) 0.10(8) -0.01(9) 0.45(9) -0.12(9) -0.01(10) 0.09(9) 0 0 0 0 0 0 0 0 0 0.949(6) 0.702(12) 0.702(12) 0.702(12) 0.702(12) 0.702(12)
C(13) 3.99(19) 0 0.08(13) -0.23(12) -0.06(11) 0.31(8) 0.19(7) -0.12(8) -0.32(8) 0.01(7) 0.43(10) 0.20(10) -0.05(12) 0.39(9) -0.02(10) 0.07(10) 0.12(10) 0 0 0 0 0 0 0 0 0 0.949(6) 0.702(12) 0.702(12) 0.702(12) 0.702(12) 0.702(12)
C(14) 3.6(2) 0 -0.16(13) -0.22(12) -0.07(11) 0.11(8) 0.33(7) 0.07(8) -0.33(8) 0.03(8) 0.55(10) 0.29(8) -0.13(9) 0.39(9) -0.02(9) 0.11(10) 0.07(10) 0 0 0 0 0 0 0 0 0 0.949(6) 0.702(12) 0.702(12) 0.702(12) 0.702(12) 0.702(12)
C(15) 4.5(2) 0 0.07(10) -0.29(13) 0.11(14) 0.31(10) 0.00(8) -0.15(10) -0.30(7) -0.11(7) 0.89(13) -0.11(10) -0.24(15) 0.52(11) 0.43(12) -0.08(8) -0.03(8) 0 0 0 0 0 0 0 0 0 0.949(6) 0.702(12) 0.702(12) 0.702(12) 0.702(12) 0.702(12)
C(16) 4.3(2) 0 0.18(10) 0.05(13) -0.02(15) 0.49(10) -0.12(8) -0.13(10) -0.22(7) 0.06(8) 0.75(13) -0.15(10) -0.32(15) 0.33(11) 0.26(12) -0.13(9) 0.17(9) 0 0 0 0 0 0 0 0 0 0.949(6) 0.702(12) 0.702(12) 0.702(12) 0.702(12) 0.702(12)
H(2) 0.99(6) 0 0 0 0.30(4) 0.24(4) 0 0 0 0 0 0 0 0 0 0 0 0 0 0 0 0 0 0 0 0 1 1 1 1 1 1
H(3) 0.78(5) 0 0 0 0.27(3) 0.10(4) 0 0 0 0 0 0 0 0 0 0 0 0 0 0 0 0 0 0 0 0 1 1 1 1 1 1
H(4) 0.78(5) 0 0 0 0.27(3) 0.10(4) 0 0 0 0 0 0 0 0 0 0 0 0 0 0 0 0 0 0 0 0 1 1 1 1 1 1
H(5) 0.99(6) 0 0 0 0.30(4) 0.24(4) 0 0 0 0 0 0 0 0 0 0 0 0 0 0 0 0 0 0 0 0 1 1 1 1 1 1
H(7) 0.93(8) 0 0 0 0.29(5) 0.34(6) 0 0 0 0 0 0 0 0 0 0 0 0 0 0 0 0 0 0 0 0 1 1 1 1 1 1
H(9) 0.99(6) 0 0 0 0.30(4) 0.24(4) 0 0 0 0 0 0 0 0 0 0 0 0 0 0 0 0 0 0 0 0 1 1 1 1 1 1
H(10) 0.78(5) 0 0 0 0.27(3) 0.10(4) 0 0 0 0 0 0 0 0 0 0 0 0 0 0 0 0 0 0 0 0 1 1 1 1 1 1
H(11) 0.78(5) 0 0 0 0.27(3) 0.10(4) 0 0 0 0 0 0 0 0 0 0 0 0 0 0 0 0 0 0 0 0 1 1 1 1 1 1
H(12) 0.99(6) 0 0 0 0.30(4) 0.24(4) 0 0 0 0 0 0 0 0 0 0 0 0 0 0 0 0 0 0 0 0 1 1 1 1 1 1
H(14) 0.93(8) 0 0 0 0.29(5) 0.34(6) 0 0 0 0 0 0 0 0 0 0 0 0 0 0 0 0 0 0 0 0 1 1 1 1 1 1

loop_
_atom_site_label
_atom_site_type_symbol
_atom_site_fract_x
_atom_site_fract_y
_atom_site_fract_z
_atom_site_U_iso_or_equiv
_atom_site_adp_type
_atom_site_occupancy
_atom_site_symmetry_multiplicity
O(1) O 0.77025(17) -0.17125(15) 0.66121(15) 0.012 Uani 1 4
O(2) O 1.08704(19) -0.22845(16) 0.56334(16) 0.014 Uani 1 4
C(1) C 0.90418(19) -0.14276(17) 0.90617(17) 0.009 Uani 1 4
C(2) C 0.79789(19) -0.10085(18) 1.01254(17) 0.011 Uani 1 4
C(3) C 0.6849(2) -0.01983(19) 0.97881(19) 0.012 Uani 1 4
C(4) C 0.6656(2) 0.06061(19) 0.8535(2) 0.012 Uani 1 4
C(5) C 0.7662(2) 0.08419(18) 0.73886(18) 0.011 Uani 1 4
C(6) C 0.89045(19) 0.00932(17) 0.70749(16) 0.009 Uani 1 4
C(7) C 1.0330(2) 0.04033(17) 0.65542(17) 0.009 Uani 1 4
C(8) C 1.15486(19) -0.03792(17) 0.64484(16) 0.009 Uani 1 4
C(9) C 1.3091(2) -0.00932(18) 0.62091(18) 0.011 Uani 1 4
C(10) C 1.43257(19) -0.08419(19) 0.65644(18) 0.011 Uani 1 4
C(11) C 1.4357(2) -0.17456(18) 0.76514(18) 0.011 Uani 1 4
C(12) C 1.31863(19) -0.21157(17) 0.85980(17) 0.01 Uani 1 4
C(13) C 1.16043(19) -0.19626(17) 0.82973(17) 0.009 Uani 1 4
C(14) C 1.04714(19) -0.19164(18) 0.94151(17) 0.01 Uani 1 4
C(15) C 0.85325(17) -0.11095(16) 0.74556(16) 0.008 Uani 1 4
C(16) C 1.12516(18) -0.16185(17) 0.66733(17) 0.009 Uani 1 4
H(2) H 0.806356 -0.13489 1.129161 0.014 Uani 1 4
H(3) H 0.594671 -0.016338 1.061157 0.014 Uani 1 4
H(4) H 0.558793 0.108499 0.848162 0.014 Uani 1 4
H(5) H 0.75021 0.161609 0.67115 0.014 Uani 1 4
H(7) H 1.050345 0.128318 0.620596 0.014 Uani 1 4
H(9) H 1.333592 0.07378 0.572848 0.014 Uani 1 4
H(10) H 1.536101 -0.071357 0.593633 0.014 Uani 1 4
H(11) H 1.543418 -0.221037 0.777361 0.014 Uani 1 4
H(12) H 1.354789 -0.256013 0.965582 0.014 Uani 1 4
H(14) H 1.072442 -0.226704 1.054374 0.014 Uani 1 4

loop_
_atom_site_aniso_label
_atom_site_aniso_U_11
_atom_site_aniso_U_22
_atom_site_aniso_U_33
_atom_site_aniso_U_23
_atom_site_aniso_U_13
_atom_site_aniso_U_12
O(1) 0.0116(5) 0.0091(7) 0.0143(5) -0.0030(4) -0.0015(4) -0.0017(4)
O(2) 0.0142(6) 0.0097(8) 0.0178(5) -0.0043(4) -0.0030(4) 0.0006(5)
C(1) 0.0087(6) 0.0084(8) 0.0103(5) 0.0013(4) 0.0007(4) 0.0004(5)
C(2) 0.0102(6) 0.0113(9) 0.0107(5) -0.0007(4) 0.0015(4) -0.0008(5)
C(3) 0.0119(7) 0.0106(9) 0.0145(6) -0.0021(4) 0.0045(5) 0.0015(5)
C(4) 0.0119(7) 0.0088(9) 0.0160(6) -0.0022(4) 0.0028(5) 0.0015(5)
C(5) 0.0124(7) 0.0077(9) 0.0136(6) -0.0004(4) 0.0010(5) 0.0013(5)
C(6) 0.0093(6) 0.0070(8) 0.0103(5) 0.0008(4) 0.0006(4) 0.0009(5)
C(7) 0.0101(6) 0.0068(8) 0.0114(5) 0.0006(4) 0.0008(4) -0.0002(5)
C(8) 0.0099(6) 0.0086(8) 0.0091(5) 0.0009(4) 0.0010(4) -0.0009(5)
C(9) 0.0102(6) 0.0107(9) 0.0126(5) 0.0024(4) 0.0024(4) -0.0008(5)
C(10) 0.0094(6) 0.0127(9) 0.0125(5) 0.0013(4) 0.0028(4) -0.0007(5)
C(11) 0.0089(6) 0.0110(9) 0.0123(5) 0.0005(4) 0.0011(4) 0.0024(5)
C(12) 0.0110(6) 0.0077(8) 0.0104(5) 0.0012(4) 0.0017(4) 0.0035(5)
C(13) 0.0097(6) 0.0077(8) 0.0107(5) 0.0018(4) 0.0010(4) 0.0006(5)
C(14) 0.0095(6) 0.0107(9) 0.0112(5) 0.0029(4) 0.0017(4) 0.0013(5)
C(15) 0.0065(5) 0.0063(8) 0.0102(5) -0.0002(4) 0.0013(4) 0.0008(4)
C(16) 0.0067(5) 0.0085(8) 0.0107(5) 0.0006(4) 0.0007(4) 0.0011(5)
H(2) 0.018082 0.017837 0.006677 0.005086 0.001581 0.004264
H(3) 0.011851 0.018568 0.012785 0.002889 0.007815 0.003344
H(4) 0.008944 0.016319 0.017416 0.003732 0.002482 0.007022
H(5) 0.017478 0.009856 0.015419 0.007302 0.003386 0.003618
H(7) 0.015276 0.006142 0.021352 0.004426 0.003662 -0.000707
H(9) 0.014286 0.007902 0.020444 0.006464 0.002202 -0.001452
H(10) 0.008873 0.017816 0.01643 0.004551 0.006959 0.000733
H(11) 0.008143 0.015567 0.018907 0.004402 0.001865 0.006069
H(12) 0.013806 0.018876 0.009617 0.007659 -0.001489 0.001696
H(14) 0.01526 0.019952 0.007217 0.005808 -0.00018 0.003459

loop_
_atom_type_symbol
_atom_type_description
_atom_type_scat_dispersion_real
_atom_type_scat_dispersion_imag
_atom_type_scat_source
C C -0.0009 0.0002 'International Tables Vol C Tables 4.2.6.8 and 6.1.1.4'
H H 0 0 'International Tables Vol C Tables 4.2.6.8 and 6.1.1.4'
O O 0.0006 0.0009 'International Tables Vol C Tables 4.2.6.8 and 6.1.1.4'

loop_
_geom_angle_atom_site_label_1
_geom_angle_atom_site_label_2
_geom_angle_atom_site_label_3
_geom_angle
_geom_angle_site_symmetry_1
_geom_angle_site_symmetry_2
_geom_angle_site_symmetry_3
_geom_angle_publ_flag
C(2) C(1) C(14) 126.85(15) 1_555 1_555 1_555 yes
C(2) C(1) C(15) 110.41(14) 1_555 1_555 1_555 yes
C(14) C(1) C(15) 122.12(12) 1_555 1_555 1_555 yes
C(1) C(2) C(3) 124.99(15) 1_555 1_555 1_555 yes
C(1) C(2) H(2) 117.49 1_555 1_555 1_555 yes
C(3) C(2) H(2) 117.52 1_555 1_555 1_555 yes
C(2) C(3) C(4) 131.31(13) 1_555 1_555 1_555 yes
C(2) C(3) H(3) 114.41 1_555 1_555 1_555 yes
C(4) C(3) H(3) 114.28 1_555 1_555 1_555 yes
C(3) C(4) C(5) 128.20(17) 1_555 1_555 1_555 yes
C(3) C(4) H(4) 115.89 1_555 1_555 1_555 yes
C(5) C(4) H(4) 115.90 1_555 1_555 1_555 yes
C(4) C(5) C(6) 121.73(18) 1_555 1_555 1_555 yes
C(4) C(5) H(5) 119.14 1_555 1_555 1_555 yes
C(6) C(5) H(5) 119.13 1_555 1_555 1_555 yes
C(5) C(6) C(7) 126.75(18) 1_555 1_555 1_555 yes
C(5) C(6) C(15) 111.31(14) 1_555 1_555 1_555 yes
C(7) C(6) C(15) 121.87(16) 1_555 1_555 1_555 yes
C(6) C(7) C(8) 122.61(17) 1_555 1_555 1_555 yes
C(6) C(7) H(7) 118.47 1_555 1_555 1_555 yes
C(8) C(7) H(7) 118.92 1_555 1_555 1_555 yes
C(7) C(8) C(9) 125.55(18) 1_555 1_555 1_555 yes
C(7) C(8) C(16) 119.30(14) 1_555 1_555 1_555 yes
C(9) C(8) C(16) 115.09(16) 1_555 1_555 1_555 yes
C(8) C(9) C(10) 122.82(18) 1_555 1_555 1_555 yes
C(8) C(9) H(9) 118.50 1_555 1_555 1_555 yes
C(10) C(9) H(9) 118.68 1_555 1_555 1_555 yes
C(9) C(10) C(11) 126.84(13) 1_555 1_555 1_555 yes
C(9) C(10) H(10) 116.50 1_555 1_555 1_555 yes
C(11) C(10) H(10) 116.66 1_555 1_555 1_555 yes
C(10) C(11) C(12) 128.89(16) 1_555 1_555 1_555 yes
C(10) C(11) H(11) 115.33 1_555 1_555 1_555 yes
C(12) C(11) H(11) 115.78 1_555 1_555 1_555 yes
C(11) C(12) C(13) 125.74(15) 1_555 1_555 1_555 yes
C(11) C(12) H(12) 116.90 1_555 1_555 1_555 yes
C(13) C(12) H(12) 117.36 1_555 1_555 1_555 yes
C(12) C(13) C(14) 125.92(15) 1_555 1_555 1_555 yes
C(12) C(13) C(16) 111.58(12) 1_555 1_555 1_555 yes
C(14) C(13) C(16) 121.49(15) 1_555 1_555 1_555 yes
C(1) C(14) C(13) 120.57(15) 1_555 1_555 1_555 yes
C(1) C(14) H(14) 119.97 1_555 1_555 1_555 yes
C(13) C(14) H(14) 119.46 1_555 1_555 1_555 yes
O(1) C(15) C(1) 123.75(17) 1_555 1_555 1_555 yes
O(1) C(15) C(6) 122.68(16) 1_555 1_555 1_555 yes
C(1) C(15) C(6) 112.77(15) 1_555 1_555 1_555 yes
O(2) C(16) C(8) 124.38(16) 1_555 1_555 1_555 yes
O(2) C(16) C(13) 124.35(18) 1_555 1_555 1_555 yes
C(8) C(16) C(13) 111.09(15) 1_555 1_555 1_555 yes

loop_
_geom_bond_atom_site_label_1
_geom_bond_atom_site_label_2
_geom_bond_distance
_geom_bond_site_symmetry_1
_geom_bond_site_symmetry_2
_geom_bond_publ_flag
O(1) C(15) 1.215(2) 1_555 1_555 yes
O(2) C(16) 1.215(2) 1_555 1_555 yes
C(1) C(2) 1.4126(19) 1_555 1_555 yes
C(1) C(14) 1.377(2) 1_555 1_555 yes
C(1) C(15) 1.477(2) 1_555 1_555 yes
C(2) C(3) 1.374(3) 1_555 1_555 yes
C(2) H(2) 1.0780 1_555 1_555 yes
C(3) C(4) 1.429(3) 1_555 1_555 yes
C(3) H(3) 1.0780 1_555 1_555 yes
C(4) C(5) 1.373(2) 1_555 1_555 yes
C(4) H(4) 1.0740 1_555 1_555 yes
C(5) C(6) 1.414(2) 1_555 1_555 yes
C(5) H(5) 1.075 1_555 1_555 yes
C(6) C(7) 1.376(2) 1_555 1_555 yes
C(6) C(15) 1.470(3) 1_555 1_555 yes
C(7) C(8) 1.394(2) 1_555 1_555 yes
C(7) H(7) 1.0750 1_555 1_555 yes
C(8) C(9) 1.395(2) 1_555 1_555 yes
C(8) C(16) 1.473(3) 1_555 1_555 yes
C(9) C(10) 1.396(3) 1_555 1_555 yes
C(9) H(9) 1.0730 1_555 1_555 yes
C(10) C(11) 1.404(2) 1_555 1_555 yes
C(10) H(10) 1.0760 1_555 1_555 yes
C(11) C(12) 1.395(2) 1_555 1_555 yes
C(11) H(11) 1.0740 1_555 1_555 yes
C(12) C(13) 1.387(2) 1_555 1_555 yes
C(12) H(12) 1.0790 1_555 1_555 yes
C(13) C(14) 1.4050(18) 1_555 1_555 yes
C(13) C(16) 1.472(2) 1_555 1_555 yes
C(14) H(14) 1.0660 1_555 1_555 yes
